data_4071039
loop_
_publ_author_name
'Pan, Jun'
'Kampf, Jeff W.'
'Ashe III, Arthur J.'

_publ_section_title
;
 The Preparation and Crystal Structures of \h1-Derivatives of
 2-Phenyl-1,2-azaboratabenzene
;
_journal_issue 6
_journal_name_full Organometallics
_journal_page_first 1345
_journal_paper_doi 10.1021/om701224c
_journal_volume 27
_journal_year 2008
_chemical_formula_moiety 'C13 H18 B N Si'
_chemical_formula_sum 'C13 H18 B N Si'
_chemical_formula_weight 227.18
_chemical_name_systematic
;

 ?

;
_space_group_IT_number 14
_symmetry_cell_setting monoclinic
_symmetry_space_group_name_Hall '-P 2ybc'
_symmetry_space_group_name_H-M 'P 1 21/c 1'
_atom_sites_solution_hydrogens geom
_atom_sites_solution_primary direct
_atom_sites_solution_secondary difmap
_audit_creation_method SHELXL-97
_cell_angle_alpha 90.00
_cell_angle_beta 96.184(2)
_cell_angle_gamma 90.00
_cell_formula_units_Z 4
_cell_length_a 10.0235(12)
_cell_length_b 15.6305(19)
_cell_length_c 8.5246(11)
_cell_measurement_reflns_used 6288
_cell_measurement_temperature 150(2)
_cell_measurement_theta_max 26.31
_cell_measurement_theta_min 3.26
_cell_volume 1327.8(3)
_computing_cell_refinement 'Bruker SMART'
_computing_data_collection 'Bruker SMART'
_computing_data_reduction 'Bruker SHELXTL'
_computing_molecular_graphics 'Bruker SHELXTL'
_computing_publication_material 'Bruker SHELXTL'
_computing_structure_refinement 'Bruker SHELXTL'
_computing_structure_solution 'Bruker SHELXTL'
_diffrn_ambient_temperature 150(2)
_diffrn_measured_fraction_theta_full 0.995
_diffrn_measured_fraction_theta_max 0.995
_diffrn_measurement_device_type 'CCD area detector'
_diffrn_measurement_method 'phi and omega scans'
_diffrn_radiation_monochromator graphite
_diffrn_radiation_source 'fine-focus sealed tube'
_diffrn_radiation_type MoK\a
_diffrn_radiation_wavelength 0.71073
_diffrn_reflns_av_R_equivalents 0.0290
_diffrn_reflns_av_sigmaI/netI 0.0228
_diffrn_reflns_limit_h_max 13
_diffrn_reflns_limit_h_min -13
_diffrn_reflns_limit_k_max 20
_diffrn_reflns_limit_k_min -20
_diffrn_reflns_limit_l_max 11
_diffrn_reflns_limit_l_min -11
_diffrn_reflns_number 12621
_diffrn_reflns_theta_full 28.36
_diffrn_reflns_theta_max 28.36
_diffrn_reflns_theta_min 3.26
_exptl_absorpt_coefficient_mu 0.150
_exptl_absorpt_correction_T_max 0.9692
_exptl_absorpt_correction_T_min 0.9537
_exptl_absorpt_correction_type multi-scan
_exptl_absorpt_process_details 'Blessing, Acta Cryst. (1995) A51, 33-38'
_exptl_crystal_colour colorless
_exptl_crystal_density_diffrn 1.136
_exptl_crystal_density_method 'not measured'
_exptl_crystal_description prism
_exptl_crystal_F_000 488
_exptl_crystal_size_max 0.32
_exptl_crystal_size_mid 0.26
_exptl_crystal_size_min 0.21
_refine_diff_density_max 0.338
_refine_diff_density_min -0.214
_refine_diff_density_rms 0.042
_refine_ls_extinction_method none
_refine_ls_goodness_of_fit_ref 1.043
_refine_ls_hydrogen_treatment constr
_refine_ls_matrix_type full
_refine_ls_number_parameters 148
_refine_ls_number_reflns 3304
_refine_ls_number_restraints 0
_refine_ls_restrained_S_all 1.043
_refine_ls_R_factor_all 0.0424
_refine_ls_R_factor_gt 0.0348
_refine_ls_shift/su_max 0.001
_refine_ls_shift/su_mean 0.000
_refine_ls_structure_factor_coef Fsqd
_refine_ls_weighting_details 'calc w=1/[\s^2^(Fo^2^)+(0.0512P)^2^+0.3832P] where P=(Fo^2^+2Fc^2^)/3'
_refine_ls_weighting_scheme calc
_refine_ls_wR_factor_gt 0.0923
_refine_ls_wR_factor_ref 0.0981
_reflns_number_gt 2838
_reflns_number_total 3304
_reflns_threshold_expression >2sigma(I)
_cod_data_source_file om701224c-file001.cif
_cod_data_source_block jpd
_cod_depositor_comments
;
The following automatic conversions were performed:

'_symmetry_cell_setting' value 'Monoclinic' changed to 'monoclinic'
according to /home/saulius/struct/CIF-dictionaries/cif_core.dic
dictionary named 'cif_core.dic' version 2.4.1 from 2010-06-29.

Automatic conversion script
Id: cif_fix_values 1715 2011-07-08 13:25:40Z adriana 
;
_cod_original_sg_symbol_H-M P2(1)/c
_cod_database_code 4071039

loop_
_symmetry_equiv_pos_as_xyz
'x, y, z'
'-x, y+1/2, -z+1/2'
'-x, -y, -z'
'x, -y-1/2, z-1/2'

loop_
_atom_site_label
_atom_site_type_symbol
_atom_site_fract_x
_atom_site_fract_y
_atom_site_fract_z
_atom_site_U_iso_or_equiv
_atom_site_adp_type
_atom_site_occupancy
_atom_site_symmetry_multiplicity
_atom_site_calc_flag
_atom_site_refinement_flags
B1 B 0.88078(13) 0.06885(8) 0.27841(15) 0.0229(3) Uani 1 1 d .
N1 N 0.84589(9) 0.13525(6) 0.38522(11) 0.0218(2) Uani 1 1 d .
Si1 Si 0.70136(3) 0.13443(2) 0.49370(4) 0.02204(10) Uani 1 1 d .
C1 C 0.92463(12) 0.20858(8) 0.39999(14) 0.0264(2) Uani 1 1 d .
H1A H 0.9027 0.2514 0.4721 0.032 Uiso 1 1 calc R
C2 C 1.03089(12) 0.22259(8) 0.31759(15) 0.0290(3) Uani 1 1 d .
H2A H 1.0806 0.2742 0.3332 0.035 Uiso 1 1 calc R
C3 C 1.06859(13) 0.16132(9) 0.20881(15) 0.0299(3) Uani 1 1 d .
H3A H 1.1430 0.1722 0.1515 0.036 Uiso 1 1 calc R
C4 C 0.99872(12) 0.08668(8) 0.18558(14) 0.0276(3) Uani 1 1 d .
H4A H 1.0238 0.0460 0.1114 0.033 Uiso 1 1 calc R
C5 C 0.79919(11) -0.01762(7) 0.25844(13) 0.0235(2) Uani 1 1 d .
C6 C 0.72504(13) -0.03727(9) 0.11397(15) 0.0307(3) Uani 1 1 d .
H6A H 0.7263 0.0013 0.0279 0.037 Uiso 1 1 calc R
C7 C 0.64989(14) -0.11170(10) 0.09393(16) 0.0358(3) Uani 1 1 d .
H7A H 0.5994 -0.1232 -0.0046 0.043 Uiso 1 1 calc R
C8 C 0.64814(13) -0.16932(9) 0.21696(16) 0.0324(3) Uani 1 1 d .
H8A H 0.5954 -0.2198 0.2037 0.039 Uiso 1 1 calc R
C9 C 0.72355(12) -0.15294(8) 0.35931(15) 0.0278(3) Uani 1 1 d .
H9A H 0.7241 -0.1928 0.4435 0.033 Uiso 1 1 calc R
C10 C 0.79857(12) -0.07820(7) 0.37921(14) 0.0249(2) Uani 1 1 d .
H10A H 0.8507 -0.0680 0.4772 0.030 Uiso 1 1 calc R
C11 C 0.66009(13) 0.24748(8) 0.53886(15) 0.0304(3) Uani 1 1 d .
H11A H 0.7310 0.2712 0.6145 0.046 Uiso 1 1 calc R
H11B H 0.5744 0.2494 0.5843 0.046 Uiso 1 1 calc R
H11C H 0.6531 0.2813 0.4415 0.046 Uiso 1 1 calc R
C12 C 0.73913(14) 0.07665(9) 0.68347(14) 0.0320(3) Uani 1 1 d .
H12A H 0.7539 0.0159 0.6625 0.048 Uiso 1 1 calc R
H12B H 0.6634 0.0826 0.7464 0.048 Uiso 1 1 calc R
H12C H 0.8200 0.1009 0.7417 0.048 Uiso 1 1 calc R
C13 C 0.55398(12) 0.08924(8) 0.37005(15) 0.0292(3) Uani 1 1 d .
H13A H 0.5477 0.1148 0.2646 0.044 Uiso 1 1 calc R
H13B H 0.4721 0.1019 0.4189 0.044 Uiso 1 1 calc R
H13C H 0.5645 0.0271 0.3615 0.044 Uiso 1 1 calc R

loop_
_atom_site_aniso_label
_atom_site_aniso_U_11
_atom_site_aniso_U_22
_atom_site_aniso_U_33
_atom_site_aniso_U_23
_atom_site_aniso_U_13
_atom_site_aniso_U_12
B1 0.0233(6) 0.0247(6) 0.0202(6) 0.0017(5) 0.0000(4) 0.0005(5)
N1 0.0213(4) 0.0227(5) 0.0212(4) 0.0001(4) 0.0007(3) -0.0016(4)
Si1 0.02320(17) 0.02248(17) 0.02057(17) 0.00034(11) 0.00294(11) 0.00088(12)
C1 0.0267(6) 0.0251(6) 0.0268(6) -0.0023(5) 0.0003(4) -0.0027(5)
C2 0.0274(6) 0.0279(6) 0.0312(6) 0.0022(5) 0.0011(5) -0.0053(5)
C3 0.0263(6) 0.0356(7) 0.0281(6) 0.0053(5) 0.0046(4) -0.0021(5)
C4 0.0288(6) 0.0302(6) 0.0242(6) -0.0010(5) 0.0049(4) 0.0016(5)
C5 0.0233(5) 0.0235(5) 0.0242(5) -0.0033(4) 0.0045(4) 0.0011(4)
C6 0.0341(6) 0.0342(7) 0.0234(6) 0.0002(5) 0.0014(5) -0.0036(5)
C7 0.0344(7) 0.0423(7) 0.0295(6) -0.0081(6) -0.0017(5) -0.0073(6)
C8 0.0274(6) 0.0290(6) 0.0414(7) -0.0078(5) 0.0065(5) -0.0052(5)
C9 0.0286(6) 0.0234(6) 0.0328(6) 0.0005(5) 0.0090(5) 0.0031(5)
C10 0.0257(5) 0.0242(5) 0.0248(5) -0.0025(4) 0.0025(4) 0.0040(4)
C11 0.0316(6) 0.0277(6) 0.0321(6) -0.0016(5) 0.0051(5) 0.0038(5)
C12 0.0401(7) 0.0322(6) 0.0239(6) 0.0031(5) 0.0051(5) 0.0049(5)
C13 0.0234(6) 0.0323(6) 0.0320(6) 0.0002(5) 0.0037(5) -0.0023(5)

loop_
_atom_type_symbol
_atom_type_description
_atom_type_scat_dispersion_real
_atom_type_scat_dispersion_imag
_atom_type_scat_source
C C 0.0033 0.0016 'International Tables Vol C Tables 4.2.6.8 and 6.1.1.4'
H H 0.0000 0.0000 'International Tables Vol C Tables 4.2.6.8 and 6.1.1.4'
B B 0.0013 0.0007 'International Tables Vol C Tables 4.2.6.8 and 6.1.1.4'
N N 0.0061 0.0033 'International Tables Vol C Tables 4.2.6.8 and 6.1.1.4'
Si Si 0.0817 0.0704 'International Tables Vol C Tables 4.2.6.8 and 6.1.1.4'

loop_
_geom_angle_atom_site_label_1
_geom_angle_atom_site_label_2
_geom_angle_atom_site_label_3
_geom_angle
N1 B1 C4 116.78(11)
N1 B1 C5 121.59(10)
C4 B1 C5 121.63(10)
C1 N1 B1 118.35(10)
C1 N1 Si1 116.10(8)
B1 N1 Si1 125.44(8)
N1 Si1 C12 110.56(5)
N1 Si1 C13 110.22(5)
C12 Si1 C13 112.61(6)
N1 Si1 C11 107.93(5)
C12 Si1 C11 108.07(6)
C13 Si1 C11 107.26(6)
C2 C1 N1 123.82(11)
C1 C2 C3 120.76(11)
C4 C3 C2 120.37(11)
C3 C4 B1 119.87(11)
C10 C5 C6 117.00(11)
C10 C5 B1 122.89(10)
C6 C5 B1 120.09(11)
C7 C6 C5 121.43(12)
C8 C7 C6 120.25(12)
C9 C8 C7 119.62(12)
C8 C9 C10 120.01(12)
C9 C10 C5 121.62(11)

loop_
_geom_bond_atom_site_label_1
_geom_bond_atom_site_label_2
_geom_bond_distance
B1 N1 1.4482(16)
B1 C4 1.5176(17)
B1 C5 1.5794(17)
N1 C1 1.3896(15)
N1 Si1 1.8008(10)
Si1 C12 1.8558(13)
Si1 C13 1.8592(13)
Si1 C11 1.8644(13)
C1 C2 1.3553(17)
C2 C3 1.4126(18)
C3 C4 1.3642(18)
C5 C10 1.3992(17)
C5 C6 1.4022(17)
C6 C7 1.3866(18)
C7 C8 1.384(2)
C8 C9 1.3827(18)
C9 C10 1.3898(17)

loop_
_cod_related_entry_id
_cod_related_entry_database
_cod_related_entry_code
1 ChemSpider 30659764
